data_7160153
loop_
_publ_author_name
'Bhawani, ?'
'Sonam, ?'
'Shinde, Vikki N.'
'Swami, Prakash N.'
'Rangan, Krishnan'
'Kumar, Anil'

_publ_section_title
;
 Propargyl alcohol as an acrolein equivalent: synthesis of
 &#x3b2;-(3-indolyl)acroleins and
 &#x3b2;-(imidazo[1,2-<i>a</i>]pyridin-3-yl)acroleins.
;
_journal_issue 44
_journal_name_full 'Organic &amp; biomolecular chemistry'
_journal_page_first 8720
_journal_page_last 8723
_journal_paper_doi 10.1039/d4ob01168f
_journal_volume 22
_journal_year 2024
_chemical_formula_moiety 'C14 H10 N2 O S'
_chemical_formula_sum 'C14 H10 N2 O S'
_chemical_formula_weight 254.30
_space_group_crystal_system triclinic
_space_group_IT_number 2
_space_group_name_Hall '-P 1'
_space_group_name_H-M_alt 'P -1'
_atom_sites_solution_hydrogens geom
_atom_sites_solution_primary dual
_audit_creation_date 2022-02-10
_audit_creation_method
;
Olex2 1.5
(compiled 2021.12.09 svn.r5202d8cf for OlexSys, GUI svn.r6439)
;
_audit_update_record
;
2023-06-01 deposited with the CCDC.	2024-09-23 downloaded from the CCDC.
;
_cell_angle_alpha 61.660(4)
_cell_angle_beta 81.255(3)
_cell_angle_gamma 84.932(3)
_cell_formula_units_Z 4
_cell_length_a 10.0711(4)
_cell_length_b 11.4925(5)
_cell_length_c 11.9654(5)
_cell_measurement_reflns_used 8361
_cell_measurement_temperature 93(2)
_cell_measurement_theta_max 79.3230
_cell_measurement_theta_min 4.4030
_cell_volume 1204.54(10)
_computing_cell_refinement 'CrysAlisPro 1.171.41.93a (Rigaku OD, 2020)'
_computing_data_collection 'CrysAlisPro 1.171.41.93a (Rigaku OD, 2020)'
_computing_data_reduction 'CrysAlisPro 1.171.41.93a (Rigaku OD, 2020)'
_computing_molecular_graphics 'Olex2 1.5 (Dolomanov et al., 2009)'
_computing_publication_material 'Olex2 1.5 (Dolomanov et al., 2009)'
_computing_structure_refinement 'SHELXL 2018/3 (Sheldrick, 2015)'
_computing_structure_solution 'SHELXT 2018/2 (Sheldrick, 2018)'
_diffrn_ambient_temperature 93(2)
_diffrn_detector 'Hybrid Pixel Array Detector'
_diffrn_detector_area_resol_mean 5.8140
_diffrn_measured_fraction_theta_full 0.996
_diffrn_measured_fraction_theta_max 0.961
_diffrn_measurement_details
;
List of Runs (angles in degrees, time in seconds):

  # Type    Start    End  Width  t~exp~   \w     \q     \k     \f   Frames
#--------------------------------------------------------------------------
  1  \w    -19.00  37.00   0.50    0.50    --    0.00  37.00   0.00  112
  2  \w     44.00  89.00   0.50    0.50    --    0.00  37.00  30.00   90
  3  \w    -22.00  35.00   0.50    0.50    --    0.00  57.00-180.00  114
  4  \w    -89.00 -51.00   0.50    0.50    --    0.00 -77.00 150.00   76
  5  \w    -28.00   8.00   0.50    0.50    --    0.00 -77.00 150.00   72
  6  \w     45.00  89.00   0.50    0.50    --    0.00  37.00   0.00   88
  7  \w    -71.00  -9.00   0.50    0.50    --    0.00 -37.00  30.00  124
  8  \w     35.00 121.00   0.50    1.58    --  107.20 -15.00 -30.00  172
  9  \w     19.00 140.00   0.50    1.58    --  107.20 -82.00 120.00  242
 10  \w     19.00 138.00   0.50    1.58    --  107.20 -82.00 -30.00  238
 11  \w     21.00  63.00   0.50    1.58    --  107.20 -82.00-150.00   84
 12  \w     82.00 124.00   0.50    1.58    --  107.20 -82.00-150.00   84
 13  \w    157.00 197.00   0.50    1.58    --  107.20  15.00 -30.00   80
 14  \w     84.00 140.00   0.50    1.58    --  107.20  15.00 -30.00  112
 15  \w     21.00 127.00   0.50    1.58    --  107.20 -30.00-180.00  212
 16  \w     95.00 121.00   0.50    1.58    --  107.20 -82.00  60.00   52
 17  \w     84.00 194.00   0.50    1.58    --  107.20  15.00  30.00  220
 18  \w     25.00 130.00   0.50    1.58    --  107.20 -61.00 -30.00  210
 19  \w     21.00 109.00   0.50    1.58    --  107.20 -61.00 120.00  176
 20  \w     95.00 123.00   0.50    1.58    --  107.20  30.00-180.00   56
 21  \w    100.00 126.00   0.50    1.58    --  107.20 -82.00-120.00   52
 22  \w     21.00  56.00   0.50    1.58    --  107.20 -45.00  60.00   70
 23  \w     81.00 106.00   0.50    1.58    --  107.20 -82.00   0.00   50
 24  \w     52.00 120.00   0.50    1.58    --  107.20 -61.00-150.00  136
;
_diffrn_measurement_device 'four-circle diffractometer'
_diffrn_measurement_device_type 'XtaLAB AFC12 (RINC): Kappa dual home/near'
_diffrn_measurement_method '\w scans'
_diffrn_orient_matrix_type 'CrysAlisPro convention (1999,Acta A55,543-557)'
_diffrn_orient_matrix_UB_11 -0.0815423000
_diffrn_orient_matrix_UB_12 -0.0689128000
_diffrn_orient_matrix_UB_13 -0.0499849000
_diffrn_orient_matrix_UB_21 -0.0134697000
_diffrn_orient_matrix_UB_22 0.1318529000
_diffrn_orient_matrix_UB_23 -0.1222196000
_diffrn_orient_matrix_UB_31 0.1308852000
_diffrn_orient_matrix_UB_32 -0.0327129000
_diffrn_orient_matrix_UB_33 -0.0656192000
_diffrn_radiation_monochromator mirror
_diffrn_radiation_probe x-ray
_diffrn_radiation_type 'Cu K\a'
_diffrn_radiation_wavelength 1.54184
_diffrn_reflns_av_R_equivalents 0.0351
_diffrn_reflns_av_unetI/netI 0.0376
_diffrn_reflns_Laue_measured_fraction_full 0.996
_diffrn_reflns_Laue_measured_fraction_max 0.961
_diffrn_reflns_limit_h_max 12
_diffrn_reflns_limit_h_min -10
_diffrn_reflns_limit_k_max 14
_diffrn_reflns_limit_k_min -14
_diffrn_reflns_limit_l_max 14
_diffrn_reflns_limit_l_min -14
_diffrn_reflns_number 13008
_diffrn_reflns_point_group_measured_fraction_full 0.996
_diffrn_reflns_point_group_measured_fraction_max 0.961
_diffrn_reflns_theta_full 67.684
_diffrn_reflns_theta_max 79.712
_diffrn_reflns_theta_min 4.232
_diffrn_source 'micro-focus sealed X-ray tube'
_diffrn_source_type 'Rigaku (Cu) X-ray Source'
_exptl_absorpt_coefficient_mu 2.286
_exptl_absorpt_correction_T_max 1.00000
_exptl_absorpt_correction_T_min 0.76833
_exptl_absorpt_correction_type multi-scan
_exptl_absorpt_process_details
;
CrysAlisPro 1.171.41.93a (Rigaku Oxford Diffraction, 2020)
Empirical absorption correction using spherical harmonics,
implemented in SCALE3 ABSPACK scaling algorithm.
;
_exptl_crystal_colour colourless
_exptl_crystal_colour_primary colourless
_exptl_crystal_density_diffrn 1.402
_exptl_crystal_description block
_exptl_crystal_F_000 528
_exptl_crystal_size_max 0.2
_exptl_crystal_size_mid 0.1
_exptl_crystal_size_min 0.05
_refine_diff_density_max 1.439
_refine_diff_density_min -1.095
_refine_diff_density_rms 0.100
_refine_ls_extinction_method none
_refine_ls_goodness_of_fit_ref 1.096
_refine_ls_hydrogen_treatment constr
_refine_ls_matrix_type full
_refine_ls_number_parameters 325
_refine_ls_number_reflns 5049
_refine_ls_number_restraints 0
_refine_ls_restrained_S_all 1.096
_refine_ls_R_factor_all 0.0707
_refine_ls_R_factor_gt 0.0665
_refine_ls_shift/su_max 0.001
_refine_ls_shift/su_mean 0.000
_refine_ls_structure_factor_coef Fsqd
_refine_ls_weighting_details 'w=1/[\s^2^(Fo^2^)+(0.1099P)^2^+1.9582P] where P=(Fo^2^+2Fc^2^)/3'
_refine_ls_weighting_scheme calc
_refine_ls_wR_factor_gt 0.2031
_refine_ls_wR_factor_ref 0.2086
_reflns_Friedel_coverage 0.000
_reflns_number_gt 4557
_reflns_number_total 5049
_reflns_threshold_expression 'I > 2\s(I)'
_cod_data_source_file d4ob01168f2.cif
_cod_data_source_block exp_1007_ak-vns-1506_autored
_cod_depositor_comments 'Adding full bibliography for 7160152--7160154.cif.'
_cod_database_code 7160153
_shelx_shelxl_version_number 2018/3
_chemical_oxdiff_formula 'C14 H10 N2 O S'
_shelx_space_group_comment
;
The symmetry employed for this shelxl refinement is uniquely defined
by the following loop, which should always be used as a source of
symmetry information in preference to the above space-group names.
They are only intended as comments.
;
_shelx_estimated_absorpt_t_max 0.894
_shelx_estimated_absorpt_t_min 0.658
_olex2_refinement_description
;
1. Fixed Uiso
 At 1.2 times of:
  All C(H) groups
2.a Aromatic/amide H refined with riding coordinates:
 C110(H110), C12(H12), C14(H14), C105(H105), C102(H102), C112(H112),
 C104(H104), C2(H2), C5(H5), C13(H13), C4(H4), C114(H114), C9(H9), C113(H113),
 C103(H103), C11(H11), C3(H3), C109(H109), C10(H10), C111(H111)
;
_olex2_submission_special_instructions 'No special instructions were received'
_oxdiff_exptl_absorpt_empirical_details
;
Empirical correction (ABSPACK) includes:
- Absorption correction using spherical harmonics
- Frame scaling
;
_oxdiff_exptl_absorpt_empirical_full_max 2.116
_oxdiff_exptl_absorpt_empirical_full_min 0.632

loop_
_space_group_symop_operation_xyz
'x, y, z'
'-x, -y, -z'

loop_
_atom_site_label
_atom_site_type_symbol
_atom_site_fract_x
_atom_site_fract_y
_atom_site_fract_z
_atom_site_U_iso_or_equiv
_atom_site_adp_type
_atom_site_occupancy
_atom_site_site_symmetry_order
_atom_site_calc_flag
_atom_site_refinement_flags_posn
_atom_site_refinement_flags_adp
_atom_site_refinement_flags_occupancy
_atom_site_disorder_assembly
_atom_site_disorder_group
S1 S 0.71632(8) 0.15634(7) 0.98449(7) 0.0335(2) Uani 1 1 d . . . . .
S101 S 1.14971(11) 0.18501(9) 1.00386(9) 0.0494(3) Uani 1 1 d . . . . .
O1 O 1.1079(2) 0.8859(2) 0.7004(2) 0.0288(5) Uani 1 1 d . . . . .
O101 O 1.5931(2) 0.8930(2) 0.7042(2) 0.0347(5) Uani 1 1 d . . . . .
N1 N 0.7223(2) 0.7198(2) 0.5285(2) 0.0181(4) Uani 1 1 d . . . . .
N101 N 1.2245(2) 0.7217(2) 0.5189(2) 0.0187(4) Uani 1 1 d . . . . .
C110 C 1.3144(2) 0.2218(2) 0.9965(2) 0.0155(5) Uani 1 1 d . . . . .
H110 H 1.377120 0.171802 1.054575 0.019 Uiso 1 1 calc R U . . .
N2 N 0.6281(2) 0.5191(2) 0.6161(2) 0.0201(4) Uani 1 1 d . . . . .
N102 N 1.1238(2) 0.5241(2) 0.6081(2) 0.0206(5) Uani 1 1 d . . . . .
C1 C 0.6378(3) 0.6394(2) 0.5139(2) 0.0191(5) Uani 1 1 d . . . . .
C6 C 0.7694(2) 0.6434(2) 0.6474(2) 0.0185(5) Uani 1 1 d . . . . .
C106 C 1.2779(2) 0.6414(2) 0.6342(2) 0.0192(5) Uani 1 1 d . . . . .
C8 C 0.7173(2) 0.4023(3) 0.8205(2) 0.0204(5) Uani 1 1 d . . . . .
C7 C 0.7065(2) 0.5207(2) 0.6979(2) 0.0185(5) Uani 1 1 d . . . . .
C101 C 1.1309(3) 0.6461(3) 0.5086(3) 0.0201(5) Uani 1 1 d . . . . .
C107 C 1.2119(2) 0.5205(2) 0.6847(2) 0.0192(5) Uani 1 1 d . . . . .
C12 C 0.8683(3) 0.6781(3) 0.6989(2) 0.0199(5) Uani 1 1 d . . . . .
H12 H 0.890794 0.609179 0.778440 0.024 Uiso 1 1 calc R U . . .
C14 C 1.0358(3) 0.7932(3) 0.7300(3) 0.0220(5) Uani 1 1 d . . . . .
H14 H 1.045941 0.715920 0.808427 0.026 Uiso 1 1 calc R U . . .
C105 C 1.2442(3) 0.8522(3) 0.4296(3) 0.0224(5) Uani 1 1 d . . . . .
H105 H 1.309468 0.902267 0.436869 0.027 Uiso 1 1 calc R U . . .
C102 C 1.0547(3) 0.7039(3) 0.4050(3) 0.0232(5) Uani 1 1 d . . . . .
H102 H 0.991695 0.653218 0.395599 0.028 Uiso 1 1 calc R U . . .
C112 C 1.3700(3) 0.6780(3) 0.6908(3) 0.0203(5) Uani 1 1 d . . . . .
H112 H 1.385316 0.611619 0.774061 0.024 Uiso 1 1 calc R U . . .
C104 C 1.1692(3) 0.9082(3) 0.3311(3) 0.0247(5) Uani 1 1 d . . . . .
H104 H 1.181579 0.998462 0.269854 0.030 Uiso 1 1 calc R U . . .
C108 C 1.2225(3) 0.4008(3) 0.8065(3) 0.0223(5) Uani 1 1 d . . . . .
C2 C 0.5748(3) 0.6903(3) 0.4025(3) 0.0232(5) Uani 1 1 d . . . . .
H2 H 0.518110 0.636457 0.390381 0.028 Uiso 1 1 calc R U . . .
C5 C 0.7429(3) 0.8490(3) 0.4374(3) 0.0225(5) Uani 1 1 d . . . . .
H5 H 0.799429 0.903089 0.449429 0.027 Uiso 1 1 calc R U . . .
C13 C 0.9364(3) 0.7911(3) 0.6558(3) 0.0218(5) Uani 1 1 d . . . . .
H13 H 0.919174 0.867160 0.578641 0.026 Uiso 1 1 calc R U . . .
C4 C 0.6814(3) 0.8986(3) 0.3300(3) 0.0251(6) Uani 1 1 d . . . . .
H4 H 0.695592 0.987790 0.266514 0.030 Uiso 1 1 calc R U . . .
C114 C 1.5255(3) 0.7978(3) 0.7314(3) 0.0244(5) Uani 1 1 d . . . . .
H114 H 1.529212 0.723326 0.813235 0.029 Uiso 1 1 calc R U . . .
C9 C 0.7463(3) 0.3943(3) 0.9372(3) 0.0255(6) Uani 1 1 d . . . . .
H9 H 0.761412 0.469430 0.946657 0.031 Uiso 1 1 calc R U . . .
C113 C 1.4400(3) 0.7903(3) 0.6481(3) 0.0227(5) Uani 1 1 d . . . . .
H113 H 1.433091 0.862282 0.565346 0.027 Uiso 1 1 calc R U . . .
C103 C 1.0730(3) 0.8346(3) 0.3180(3) 0.0255(6) Uani 1 1 d . . . . .
H103 H 1.020909 0.875764 0.248666 0.031 Uiso 1 1 calc R U . . .
C11 C 0.6964(3) 0.2793(3) 0.8346(3) 0.0267(6) Uani 1 1 d . . . . .
H11 H 0.673443 0.264370 0.768411 0.032 Uiso 1 1 calc R U . . .
C3 C 0.5968(3) 0.8197(3) 0.3113(3) 0.0267(6) Uani 1 1 d . . . . .
H3 H 0.554833 0.855850 0.235422 0.032 Uiso 1 1 calc R U . . .
C109 C 1.3355(3) 0.3540(3) 0.8744(3) 0.0290(6) Uani 1 1 d . . . . .
H109 H 1.417392 0.400642 0.846589 0.035 Uiso 1 1 calc R U . . .
C10 C 0.7502(3) 0.2670(3) 1.0341(3) 0.0284(6) Uani 1 1 d . . . . .
H10 H 0.769138 0.243140 1.117761 0.034 Uiso 1 1 calc R U . . .
C111 C 1.1156(3) 0.3158(3) 0.8680(3) 0.0290(6) Uani 1 1 d . . . . .
H111 H 1.031502 0.330467 0.836114 0.035 Uiso 1 1 calc R U . . .

loop_
_atom_site_aniso_label
_atom_site_aniso_U_11
_atom_site_aniso_U_22
_atom_site_aniso_U_33
_atom_site_aniso_U_23
_atom_site_aniso_U_13
_atom_site_aniso_U_12
S1 0.0460(5) 0.0200(4) 0.0265(4) -0.0046(3) -0.0050(3) 0.0015(3)
S101 0.0558(6) 0.0398(5) 0.0405(5) -0.0088(4) -0.0054(4) -0.0037(4)
O1 0.0288(10) 0.0242(10) 0.0357(11) -0.0129(9) -0.0108(8) -0.0067(8)
O101 0.0319(11) 0.0274(11) 0.0503(13) -0.0192(10) -0.0138(10) -0.0065(8)
N1 0.0171(10) 0.0163(10) 0.0213(10) -0.0083(9) -0.0042(8) -0.0026(8)
N101 0.0190(10) 0.0162(10) 0.0215(10) -0.0086(9) -0.0040(8) -0.0031(8)
C110 0.0163(11) 0.0211(11) 0.0116(10) -0.0082(9) -0.0048(8) -0.0044(9)
N2 0.0221(11) 0.0174(10) 0.0222(10) -0.0095(9) -0.0046(8) -0.0027(8)
N102 0.0219(11) 0.0183(10) 0.0222(11) -0.0093(9) -0.0033(8) -0.0039(8)
C1 0.0192(11) 0.0179(11) 0.0234(12) -0.0117(10) -0.0031(9) -0.0023(9)
C6 0.0180(11) 0.0180(11) 0.0199(12) -0.0086(10) -0.0038(9) -0.0017(9)
C106 0.0193(12) 0.0174(11) 0.0214(12) -0.0090(10) -0.0040(9) -0.0020(9)
C8 0.0170(11) 0.0211(12) 0.0231(13) -0.0102(10) -0.0028(9) -0.0015(9)
C7 0.0175(11) 0.0184(12) 0.0210(12) -0.0100(10) -0.0030(9) -0.0012(9)
C101 0.0196(12) 0.0197(12) 0.0243(12) -0.0125(10) -0.0033(9) -0.0024(9)
C107 0.0178(11) 0.0181(12) 0.0227(12) -0.0102(10) -0.0028(9) -0.0012(9)
C12 0.0188(12) 0.0198(12) 0.0220(12) -0.0097(10) -0.0045(9) -0.0019(9)
C14 0.0216(12) 0.0206(12) 0.0248(13) -0.0105(10) -0.0059(10) -0.0015(9)
C105 0.0247(13) 0.0173(12) 0.0242(13) -0.0081(10) -0.0038(10) -0.0040(9)
C102 0.0224(12) 0.0252(13) 0.0248(13) -0.0129(11) -0.0050(10) -0.0030(10)
C112 0.0186(12) 0.0202(12) 0.0234(12) -0.0109(10) -0.0034(9) -0.0011(9)
C104 0.0291(14) 0.0180(12) 0.0238(13) -0.0067(10) -0.0044(10) -0.0015(10)
C108 0.0252(13) 0.0194(12) 0.0243(13) -0.0115(11) -0.0042(10) -0.0011(10)
C2 0.0247(13) 0.0226(13) 0.0248(13) -0.0116(11) -0.0068(10) -0.0028(10)
C5 0.0232(12) 0.0181(12) 0.0244(13) -0.0071(10) -0.0053(10) -0.0040(9)
C13 0.0227(12) 0.0201(12) 0.0251(13) -0.0113(10) -0.0062(10) -0.0024(10)
C4 0.0272(13) 0.0207(12) 0.0232(13) -0.0057(10) -0.0055(10) -0.0036(10)
C114 0.0217(12) 0.0242(13) 0.0320(14) -0.0162(11) -0.0055(10) -0.0012(10)
C9 0.0255(13) 0.0279(14) 0.0225(13) -0.0103(11) -0.0028(10) -0.0072(10)
C113 0.0217(12) 0.0216(12) 0.0280(13) -0.0133(11) -0.0046(10) -0.0022(10)
C103 0.0261(13) 0.0269(14) 0.0237(13) -0.0115(11) -0.0069(10) 0.0018(10)
C11 0.0339(15) 0.0203(13) 0.0253(13) -0.0100(11) -0.0046(11) -0.0001(11)
C3 0.0312(14) 0.0254(13) 0.0230(13) -0.0090(11) -0.0098(11) -0.0009(11)
C109 0.0320(15) 0.0222(13) 0.0332(15) -0.0112(12) -0.0117(12) -0.0001(11)
C10 0.0260(14) 0.0325(15) 0.0225(13) -0.0087(12) -0.0036(10) -0.0040(11)
C111 0.0281(14) 0.0254(14) 0.0291(14) -0.0092(12) -0.0010(11) -0.0053(11)

loop_
_atom_type_symbol
_atom_type_description
_atom_type_scat_dispersion_real
_atom_type_scat_dispersion_imag
_atom_type_scat_source
C C 0.0181 0.0091 'International Tables Vol C Tables 4.2.6.8 and 6.1.1.4'
H H 0.0000 0.0000 'International Tables Vol C Tables 4.2.6.8 and 6.1.1.4'
N N 0.0311 0.0180 'International Tables Vol C Tables 4.2.6.8 and 6.1.1.4'
O O 0.0492 0.0322 'International Tables Vol C Tables 4.2.6.8 and 6.1.1.4'
S S 0.3331 0.5567 'International Tables Vol C Tables 4.2.6.8 and 6.1.1.4'

loop_
_geom_angle_atom_site_label_1
_geom_angle_atom_site_label_2
_geom_angle_atom_site_label_3
_geom_angle
_geom_angle_site_symmetry_1
_geom_angle_site_symmetry_3
_geom_angle_publ_flag
C11 S1 C10 92.18(14) . . ?
C111 S101 C110 97.56(13) . . ?
C1 N1 C6 106.7(2) . . ?
C5 N1 C1 121.4(2) . . ?
C5 N1 C6 131.9(2) . . ?
C101 N101 C106 106.7(2) . . ?
C105 N101 C106 131.9(2) . . ?
C105 N101 C101 121.2(2) . . ?
S101 C110 H110 128.1 . . ?
C109 C110 S101 103.72(17) . . ?
C109 C110 H110 128.1 . . ?
C1 N2 C7 105.9(2) . . ?
C101 N102 C107 105.8(2) . . ?
N1 C1 C2 119.5(2) . . ?
N2 C1 N1 111.4(2) . . ?
N2 C1 C2 129.1(2) . . ?
N1 C6 C7 104.4(2) . . ?
N1 C6 C12 127.4(2) . . ?
C7 C6 C12 128.0(2) . . ?
N101 C106 C107 104.1(2) . . ?
N101 C106 C112 127.5(2) . . ?
C107 C106 C112 128.2(2) . . ?
C9 C8 C7 128.1(2) . . ?
C11 C8 C7 120.6(2) . . ?
C11 C8 C9 111.3(2) . . ?
N2 C7 C6 111.7(2) . . ?
N2 C7 C8 119.4(2) . . ?
C6 C7 C8 128.9(2) . . ?
N101 C101 C102 119.6(2) . . ?
N102 C101 N101 111.4(2) . . ?
N102 C101 C102 128.9(2) . . ?
N102 C107 C106 111.9(2) . . ?
N102 C107 C108 119.1(2) . . ?
C106 C107 C108 129.0(2) . . ?
C6 C12 H12 114.0 . . ?
C13 C12 C6 132.0(2) . . ?
C13 C12 H12 114.0 . . ?
O1 C14 H14 117.2 . . ?
O1 C14 C13 125.5(3) . . ?
C13 C14 H14 117.2 . . ?
N101 C105 H105 120.5 . . ?
C104 C105 N101 119.1(2) . . ?
C104 C105 H105 120.5 . . ?
C101 C102 H102 120.6 . . ?
C103 C102 C101 118.8(2) . . ?
C103 C102 H102 120.6 . . ?
C106 C112 H112 114.0 . . ?
C113 C112 C106 132.0(2) . . ?
C113 C112 H112 114.0 . . ?
C105 C104 H104 119.4 . . ?
C105 C104 C103 121.2(3) . . ?
C103 C104 H104 119.4 . . ?
C109 C108 C107 127.6(2) . . ?
C111 C108 C107 120.9(2) . . ?
C111 C108 C109 111.5(3) . . ?
C1 C2 H2 120.6 . . ?
C3 C2 C1 118.7(2) . . ?
C3 C2 H2 120.6 . . ?
N1 C5 H5 120.4 . . ?
C4 C5 N1 119.1(2) . . ?
C4 C5 H5 120.4 . . ?
C12 C13 C14 118.5(2) . . ?
C12 C13 H13 120.8 . . ?
C14 C13 H13 120.8 . . ?
C5 C4 H4 119.5 . . ?
C5 C4 C3 121.0(3) . . ?
C3 C4 H4 119.5 . . ?
O101 C114 H114 117.6 . . ?
O101 C114 C113 124.8(3) . . ?
C113 C114 H114 117.6 . . ?
C8 C9 H9 123.5 . . ?
C10 C9 C8 113.0(2) . . ?
C10 C9 H9 123.5 . . ?
C112 C113 C114 118.6(2) . . ?
C112 C113 H113 120.7 . . ?
C114 C113 H113 120.7 . . ?
C102 C103 C104 120.2(3) . . ?
C102 C103 H103 119.9 . . ?
C104 C103 H103 119.9 . . ?
S1 C11 H11 123.8 . . ?
C8 C11 S1 112.4(2) . . ?
C8 C11 H11 123.8 . . ?
C2 C3 C4 120.2(3) . . ?
C2 C3 H3 119.9 . . ?
C4 C3 H3 119.9 . . ?
C110 C109 H109 122.9 . . ?
C108 C109 C110 114.2(2) . . ?
C108 C109 H109 122.9 . . ?
S1 C10 H10 124.4 . . ?
C9 C10 S1 111.1(2) . . ?
C9 C10 H10 124.4 . . ?
S101 C111 H111 123.5 . . ?
C108 C111 S101 113.0(2) . . ?
C108 C111 H111 123.5 . . ?

loop_
_geom_bond_atom_site_label_1
_geom_bond_atom_site_label_2
_geom_bond_distance
_geom_bond_site_symmetry_2
_geom_bond_publ_flag
S1 C11 1.705(3) . ?
S1 C10 1.714(3) . ?
S101 C110 1.727(2) . ?
S101 C111 1.667(3) . ?
O1 C14 1.219(3) . ?
O101 C114 1.222(3) . ?
N1 C1 1.395(3) . ?
N1 C6 1.402(3) . ?
N1 C5 1.373(3) . ?
N101 C106 1.404(3) . ?
N101 C101 1.393(3) . ?
N101 C105 1.377(3) . ?
C110 H110 0.9500 . ?
C110 C109 1.531(4) . ?
N2 C1 1.342(3) . ?
N2 C7 1.355(3) . ?
N102 C101 1.340(3) . ?
N102 C107 1.355(3) . ?
C1 C2 1.404(4) . ?
C6 C7 1.410(3) . ?
C6 C12 1.422(3) . ?
C106 C107 1.407(3) . ?
C106 C112 1.424(3) . ?
C8 C7 1.464(3) . ?
C8 C9 1.429(4) . ?
C8 C11 1.373(4) . ?
C101 C102 1.409(4) . ?
C107 C108 1.464(4) . ?
C12 H12 0.9500 . ?
C12 C13 1.356(3) . ?
C14 H14 0.9500 . ?
C14 C13 1.444(3) . ?
C105 H105 0.9500 . ?
C105 C104 1.356(4) . ?
C102 H102 0.9500 . ?
C102 C103 1.371(4) . ?
C112 H112 0.9500 . ?
C112 C113 1.360(4) . ?
C104 H104 0.9500 . ?
C104 C103 1.413(4) . ?
C108 C109 1.415(4) . ?
C108 C111 1.385(4) . ?
C2 H2 0.9500 . ?
C2 C3 1.377(4) . ?
C5 H5 0.9500 . ?
C5 C4 1.359(4) . ?
C13 H13 0.9500 . ?
C4 H4 0.9500 . ?
C4 C3 1.409(4) . ?
C114 H114 0.9500 . ?
C114 C113 1.449(4) . ?
C9 H9 0.9500 . ?
C9 C10 1.371(4) . ?
C113 H113 0.9500 . ?
C103 H103 0.9500 . ?
C11 H11 0.9500 . ?
C3 H3 0.9500 . ?
C109 H109 0.9500 . ?
C10 H10 0.9500 . ?
C111 H111 0.9500 . ?

loop_
_geom_torsion_atom_site_label_1
_geom_torsion_atom_site_label_2
_geom_torsion_atom_site_label_3
_geom_torsion_atom_site_label_4
_geom_torsion
_geom_torsion_site_symmetry_1
_geom_torsion_site_symmetry_2
_geom_torsion_site_symmetry_3
_geom_torsion_site_symmetry_4
_geom_torsion_publ_flag
S101 C110 C109 C108 -2.0(3) . . . . ?
O1 C14 C13 C12 177.0(3) . . . . ?
O101 C114 C113 C112 -179.9(3) . . . . ?
N1 C1 C2 C3 -1.0(4) . . . . ?
N1 C6 C7 N2 1.2(3) . . . . ?
N1 C6 C7 C8 -179.5(2) . . . . ?
N1 C6 C12 C13 4.7(5) . . . . ?
N1 C5 C4 C3 0.3(4) . . . . ?
N101 C106 C107 N102 -0.2(3) . . . . ?
N101 C106 C107 C108 -177.1(2) . . . . ?
N101 C106 C112 C113 -7.0(5) . . . . ?
N101 C101 C102 C103 -1.3(4) . . . . ?
N101 C105 C104 C103 -0.8(4) . . . . ?
C110 S101 C111 C108 -1.7(2) . . . . ?
N2 C1 C2 C3 177.8(3) . . . . ?
N102 C101 C102 C103 175.5(3) . . . . ?
N102 C107 C108 C109 152.8(3) . . . . ?
N102 C107 C108 C111 -25.5(4) . . . . ?
C1 N1 C6 C7 -1.1(3) . . . . ?
C1 N1 C6 C12 173.4(3) . . . . ?
C1 N1 C5 C4 -1.2(4) . . . . ?
C1 N2 C7 C6 -0.7(3) . . . . ?
C1 N2 C7 C8 179.9(2) . . . . ?
C1 C2 C3 C4 0.2(4) . . . . ?
C6 N1 C1 N2 0.7(3) . . . . ?
C6 N1 C1 C2 179.8(2) . . . . ?
C6 N1 C5 C4 -178.9(3) . . . . ?
C6 C12 C13 C14 -177.8(3) . . . . ?
C106 N101 C101 N102 -0.9(3) . . . . ?
C106 N101 C101 C102 176.3(2) . . . . ?
C106 N101 C105 C104 -174.2(3) . . . . ?
C106 C107 C108 C109 -30.5(4) . . . . ?
C106 C107 C108 C111 151.2(3) . . . . ?
C106 C112 C113 C114 178.9(3) . . . . ?
C8 C9 C10 S1 -0.8(3) . . . . ?
C7 N2 C1 N1 0.0(3) . . . . ?
C7 N2 C1 C2 -178.9(3) . . . . ?
C7 C6 C12 C13 177.9(3) . . . . ?
C7 C8 C9 C10 -179.4(3) . . . . ?
C7 C8 C11 S1 179.20(19) . . . . ?
C101 N101 C106 C107 0.6(3) . . . . ?
C101 N101 C106 C112 -175.0(3) . . . . ?
C101 N101 C105 C104 1.1(4) . . . . ?
C101 N102 C107 C106 -0.4(3) . . . . ?
C101 N102 C107 C108 176.8(2) . . . . ?
C101 C102 C103 C104 1.5(4) . . . . ?
C107 N102 C101 N101 0.8(3) . . . . ?
C107 N102 C101 C102 -176.1(3) . . . . ?
C107 C106 C112 C113 178.3(3) . . . . ?
C107 C108 C109 C110 -177.6(2) . . . . ?
C107 C108 C111 S101 179.3(2) . . . . ?
C12 C6 C7 N2 -173.3(2) . . . . ?
C12 C6 C7 C8 6.0(4) . . . . ?
C105 N101 C106 C107 176.5(3) . . . . ?
C105 N101 C106 C112 0.8(4) . . . . ?
C105 N101 C101 N102 -177.3(2) . . . . ?
C105 N101 C101 C102 0.0(4) . . . . ?
C105 C104 C103 C102 -0.5(4) . . . . ?
C112 C106 C107 N102 175.5(2) . . . . ?
C112 C106 C107 C108 -1.4(5) . . . . ?
C5 N1 C1 N2 -177.4(2) . . . . ?
C5 N1 C1 C2 1.6(4) . . . . ?
C5 N1 C6 C7 176.8(3) . . . . ?
C5 N1 C6 C12 -8.7(4) . . . . ?
C5 C4 C3 C2 0.2(4) . . . . ?
C9 C8 C7 N2 -153.1(3) . . . . ?
C9 C8 C7 C6 27.6(4) . . . . ?
C9 C8 C11 S1 -1.7(3) . . . . ?
C11 S1 C10 C9 -0.2(2) . . . . ?
C11 C8 C7 N2 25.7(4) . . . . ?
C11 C8 C7 C6 -153.5(3) . . . . ?
C11 C8 C9 C10 1.6(3) . . . . ?
C109 C108 C111 S101 0.7(3) . . . . ?
C10 S1 C11 C8 1.1(2) . . . . ?
C111 S101 C110 C109 2.0(2) . . . . ?
C111 C108 C109 C110 0.9(3) . . . . ?
